data_7218534
loop_
_publ_author_name
'Pankova, Alena S.'
'Samartsev, Mikhail A.'
'Shulgin, Igor A.'
'Golubev, Pavel R.'
'Avdontceva, Margarita S.'
'Kuznetsov, Mikhail A.'

_publ_section_title
;
 Synthesis of thiazolidines via regioselective addition of unsymmetric
 thioureas to maleic acid derivatives
;
_journal_issue 93
_journal_name_full 'RSC Adv.'
_journal_page_first 51780
_journal_paper_doi 10.1039/C4RA07840C
_journal_volume 4
_journal_year 2014
_chemical_formula_sum 'C20 H21 N3 O2 S'
_chemical_formula_weight 367.46
_chemical_name_systematic
; 
 ? 
;
_space_group_IT_number 61
_symmetry_cell_setting orthorhombic
_symmetry_space_group_name_Hall '-P 2ac 2ab'
_symmetry_space_group_name_H-M 'P b c a'
_atom_sites_solution_hydrogens geom
_atom_sites_solution_primary direct
_atom_sites_solution_secondary difmap
_audit_creation_method SHELXL-97
_cell_angle_alpha 90.00
_cell_angle_beta 90.00
_cell_angle_gamma 90.00
_cell_formula_units_Z 16
_cell_length_a 18.7677(8)
_cell_length_b 11.1216(4)
_cell_length_c 35.516(2)
_cell_measurement_reflns_used 3326
_cell_measurement_temperature 100(2)
_cell_measurement_theta_max 76.5824
_cell_measurement_theta_min 3.4236
_cell_volume 7413.1(6)
_computing_cell_refinement
;
CrysAlisPro, Agilent Technologies,
Version 1.171.36.20 (release 27-06-2012 CrysAlis171 .NET)
(compiled Jul 11 2012,15:38:31)
;
_computing_data_collection
;
CrysAlisPro, Agilent Technologies,
Version 1.171.36.20 (release 27-06-2012 CrysAlis171 .NET)
(compiled Jul 11 2012,15:38:31)
;
_computing_data_reduction
;
CrysAlisPro, Agilent Technologies,
Version 1.171.36.20 (release 27-06-2012 CrysAlis171 .NET)
(compiled Jul 11 2012,15:38:31)
;
_computing_publication_material
;
O. V. Dolomanov, L. J. Bourhis, R. J. Gildea, J. A. K. Howard and H. Puschmann,
OLEX2: a complete structure solution, refinement and analysis program.
J. Appl. Cryst. (2009). 42, 339-341.
;
_computing_structure_refinement 'SHELXL-97 (Sheldrick, 2008)'
_computing_structure_solution 'SHELXS-97 (Sheldrick, 2008)'
_diffrn_ambient_temperature 100(2)
_diffrn_detector_area_resol_mean 10.3829
_diffrn_measured_fraction_theta_full 0.997
_diffrn_measured_fraction_theta_max 0.997
_diffrn_measurement_device_type 'SuperNova, Dual, Cu at zero, Atlas'
_diffrn_measurement_method '\w scans'
_diffrn_radiation_monochromator mirror
_diffrn_radiation_source 'SuperNova (Cu) X-ray Source'
_diffrn_radiation_type CuK\a
_diffrn_radiation_wavelength 1.54184
_diffrn_reflns_av_R_equivalents 0.1166
_diffrn_reflns_av_sigmaI/netI 0.0817
_diffrn_reflns_limit_h_max 21
_diffrn_reflns_limit_h_min -21
_diffrn_reflns_limit_k_max 5
_diffrn_reflns_limit_k_min -12
_diffrn_reflns_limit_l_max 33
_diffrn_reflns_limit_l_min -40
_diffrn_reflns_number 23028
_diffrn_reflns_theta_full 62.50
_diffrn_reflns_theta_max 62.50
_diffrn_reflns_theta_min 3.43
_exptl_absorpt_coefficient_mu 1.707
_exptl_absorpt_correction_T_max 1.00000
_exptl_absorpt_correction_T_min 0.20518
_exptl_absorpt_correction_type multi-scan
_exptl_absorpt_process_details
;
CrysAlisPro, Agilent Technologies,
Version 1.171.36.20 (release 27-06-2012 CrysAlis171 .NET)
(compiled Jul 11 2012,15:38:31)
Empirical absorption correction using spherical harmonics,
 implemented in SCALE3 ABSPACK scaling algorithm.
;
_exptl_crystal_colour 'transparent white'
_exptl_crystal_density_diffrn 1.317
_exptl_crystal_density_method 'not measured'
_exptl_crystal_description lamina
_exptl_crystal_F_000 3104
_exptl_crystal_size_max 0.12
_exptl_crystal_size_mid 0.08
_exptl_crystal_size_min 0.01
_refine_diff_density_max 0.474
_refine_diff_density_min -0.429
_refine_diff_density_rms 0.071
_refine_ls_extinction_method none
_refine_ls_goodness_of_fit_ref 0.990
_refine_ls_hydrogen_treatment constr
_refine_ls_matrix_type full
_refine_ls_number_parameters 473
_refine_ls_number_reflns 5893
_refine_ls_number_restraints 0
_refine_ls_restrained_S_all 0.990
_refine_ls_R_factor_all 0.1102
_refine_ls_R_factor_gt 0.0737
_refine_ls_shift/su_max 0.000
_refine_ls_shift/su_mean 0.000
_refine_ls_structure_factor_coef Fsqd
_refine_ls_weighting_details 'calc w=1/[\s^2^(Fo^2^)+(0.1019P)^2^+7.6511P] where P=(Fo^2^+2Fc^2^)/3'
_refine_ls_weighting_scheme calc
_refine_ls_wR_factor_gt 0.1812
_refine_ls_wR_factor_ref 0.2140
_reflns_number_gt 3927
_reflns_number_total 5893
_reflns_threshold_expression >2sigma(I)
_cod_data_source_file c4ra07840c2.cif
_cod_data_source_block sig2
_cod_depositor_comments
;
The following automatic conversions were performed:

'_symmetry_cell_setting' value 'Orthorhombic' changed to
'orthorhombic' according to
/usr/data/users/saulius/crontab/automatic-downloads/rss-feeds/RSC/lib/dictionaries/cif_core.dic
dictionary named 'cif_core.dic' version 2.4.2 from 2011-04-26.

Automatic conversion script
Id: cif_fix_values 2827 2014-09-09 07:05:25Z andrius 
;
_cod_database_code 7218534

loop_
_symmetry_equiv_pos_as_xyz
'x, y, z'
'-x+1/2, -y, z+1/2'
'x+1/2, -y+1/2, -z'
'-x, y+1/2, -z+1/2'
'-x, -y, -z'
'x-1/2, y, -z-1/2'
'-x-1/2, y-1/2, z'
'x, -y-1/2, z-1/2'

loop_
_atom_site_label
_atom_site_type_symbol
_atom_site_fract_x
_atom_site_fract_y
_atom_site_fract_z
_atom_site_U_iso_or_equiv
_atom_site_adp_type
_atom_site_occupancy
_atom_site_symmetry_multiplicity
_atom_site_calc_flag
_atom_site_refinement_flags
S1 S 0.40830(6) 0.39203(11) 0.08060(4) 0.0434(3) Uani 1 1 d .
C2 C 0.4201(2) 0.4651(4) 0.12422(14) 0.0373(11) Uani 1 1 d .
N3 N 0.48515(18) 0.5282(3) 0.12525(11) 0.0376(9) Uani 1 1 d .
C4 C 0.5284(2) 0.5113(4) 0.09480(13) 0.0384(11) Uani 1 1 d .
C5 C 0.4954(2) 0.4403(4) 0.06365(14) 0.0387(11) Uani 1 1 d .
H5 H 0.4883 0.4937 0.0420 0.046 Uiso 1 1 calc R
N6 N 0.3787(2) 0.4639(3) 0.15248(12) 0.0443(10) Uani 1 1 d .
C7 C 0.3143(2) 0.3946(4) 0.15012(14) 0.0429(12) Uani 1 1 d .
C8 C 0.3093(3) 0.2925(5) 0.17244(16) 0.0561(14) Uani 1 1 d .
H8 H 0.3474 0.2689 0.1874 0.067 Uiso 1 1 calc R
C9 C 0.2475(3) 0.2271(5) 0.17206(18) 0.0644(16) Uani 1 1 d .
H9 H 0.2442 0.1580 0.1867 0.077 Uiso 1 1 calc R
C10 C 0.1897(3) 0.2619(5) 0.15028(18) 0.0622(16) Uani 1 1 d .
H10 H 0.1479 0.2171 0.1504 0.075 Uiso 1 1 calc R
C11 C 0.1953(3) 0.3640(5) 0.12845(18) 0.0603(15) Uani 1 1 d .
H11 H 0.1569 0.3880 0.1137 0.072 Uiso 1 1 calc R
C12 C 0.2573(3) 0.4311(4) 0.12819(16) 0.0535(14) Uani 1 1 d .
H12 H 0.2606 0.5000 0.1135 0.064 Uiso 1 1 calc R
C13 C 0.5071(2) 0.5965(4) 0.15953(14) 0.0415(11) Uani 1 1 d .
H13 H 0.4666 0.5960 0.1770 0.050 Uiso 1 1 calc R
C14 C 0.5686(3) 0.5355(4) 0.17918(15) 0.0511(13) Uani 1 1 d .
H14D H 0.5575 0.4522 0.1831 0.077 Uiso 1 1 calc R
H14E H 0.5769 0.5736 0.2030 0.077 Uiso 1 1 calc R
H14F H 0.6107 0.5420 0.1639 0.077 Uiso 1 1 calc R
O15 O 0.58979(15) 0.5497(3) 0.09331(9) 0.0444(8) Uani 1 1 d .
C16 C 0.5411(2) 0.3358(4) 0.05131(13) 0.0356(10) Uani 1 1 d .
H16C H 0.5398 0.2738 0.0705 0.043 Uiso 1 1 calc R
H16D H 0.5901 0.3625 0.0488 0.043 Uiso 1 1 calc R
C17 C 0.5161(2) 0.2829(4) 0.01400(13) 0.0355(10) Uani 1 1 d .
O18 O 0.46833(16) 0.3304(3) -0.00428(9) 0.0432(8) Uani 1 1 d .
C19 C 0.5222(3) 0.7270(4) 0.14939(16) 0.0507(13) Uani 1 1 d .
H19D H 0.5638 0.7310 0.1337 0.076 Uiso 1 1 calc R
H19E H 0.5302 0.7724 0.1720 0.076 Uiso 1 1 calc R
H19F H 0.4822 0.7598 0.1361 0.076 Uiso 1 1 calc R
N20 N 0.55162(19) 0.1826(3) 0.00366(10) 0.0386(9) Uani 1 1 d .
H20 H 0.5840 0.1586 0.0191 0.046 Uiso 1 1 calc R
C21 C 0.5429(2) 0.1120(4) -0.02877(12) 0.0347(10) Uani 1 1 d .
C22 C 0.4849(2) 0.1210(4) -0.05308(14) 0.0413(11) Uani 1 1 d .
H22 H 0.4504 0.1796 -0.0491 0.050 Uiso 1 1 calc R
C23 C 0.4787(3) 0.0431(4) -0.08305(14) 0.0454(12) Uani 1 1 d .
H23 H 0.4395 0.0492 -0.0990 0.054 Uiso 1 1 calc R
C24 C 0.5298(3) -0.0440(4) -0.08989(14) 0.0443(12) Uani 1 1 d .
H24 H 0.5253 -0.0959 -0.1103 0.053 Uiso 1 1 calc R
C25 C 0.5880(3) -0.0527(5) -0.06571(15) 0.0483(12) Uani 1 1 d .
H25 H 0.6227 -0.1109 -0.0699 0.058 Uiso 1 1 calc R
C26 C 0.5943(3) 0.0253(4) -0.03554(14) 0.0432(11) Uani 1 1 d .
H26 H 0.6335 0.0194 -0.0196 0.052 Uiso 1 1 calc R
S1A S 0.61867(6) 0.19165(10) 0.13971(3) 0.0419(3) Uani 1 1 d .
C2A C 0.6413(2) 0.2310(4) 0.18677(15) 0.0442(12) Uani 1 1 d .
N3A N 0.7011(2) 0.3055(4) 0.18715(12) 0.0468(10) Uani 1 1 d .
C4A C 0.7282(3) 0.3398(4) 0.15281(15) 0.0446(12) Uani 1 1 d .
C5A C 0.6956(2) 0.2692(4) 0.12045(15) 0.0435(12) Uani 1 1 d .
H5A H 0.6800 0.3251 0.1008 0.052 Uiso 1 1 calc R
N6A N 0.6120(2) 0.1964(4) 0.21734(12) 0.0473(10) Uani 1 1 d .
C7A C 0.5539(3) 0.1130(4) 0.21654(15) 0.0478(12) Uani 1 1 d .
C8A C 0.5584(3) 0.0129(5) 0.23983(16) 0.0558(14) Uani 1 1 d .
H8A H 0.5973 0.0033 0.2558 0.067 Uiso 1 1 calc R
C9A C 0.5051(3) -0.0722(5) 0.23930(19) 0.0668(16) Uani 1 1 d .
H9A H 0.5095 -0.1409 0.2541 0.080 Uiso 1 1 calc R
C10A C 0.4458(3) -0.0570(5) 0.21732(18) 0.0625(16) Uani 1 1 d .
H10A H 0.4104 -0.1156 0.2170 0.075 Uiso 1 1 calc R
C11A C 0.4387(3) 0.0441(5) 0.19593(17) 0.0586(15) Uani 1 1 d .
H11A H 0.3977 0.0556 0.1817 0.070 Uiso 1 1 calc R
C12A C 0.4929(3) 0.1312(5) 0.19526(16) 0.0532(13) Uani 1 1 d .
H12A H 0.4879 0.2002 0.1807 0.064 Uiso 1 1 calc R
C13A C 0.7386(3) 0.3342(5) 0.22350(16) 0.0521(13) Uani 1 1 d .
H13A H 0.7141 0.2896 0.2435 0.063 Uiso 1 1 calc R
C14A C 0.8141(3) 0.2873(5) 0.22177(17) 0.0594(15) Uani 1 1 d .
H14A H 0.8136 0.2050 0.2136 0.089 Uiso 1 1 calc R
H14B H 0.8354 0.2924 0.2463 0.089 Uiso 1 1 calc R
H14C H 0.8412 0.3348 0.2043 0.089 Uiso 1 1 calc R
O15A O 0.77542(18) 0.4118(3) 0.14789(11) 0.0559(10) Uani 1 1 d .
C16A C 0.7513(2) 0.1840(4) 0.10439(13) 0.0397(11) Uani 1 1 d .
H16A H 0.7930 0.2302 0.0973 0.048 Uiso 1 1 calc R
H16B H 0.7655 0.1279 0.1239 0.048 Uiso 1 1 calc R
C17A C 0.7257(2) 0.1134(4) 0.07034(13) 0.0380(10) Uani 1 1 d .
O18A O 0.66331(15) 0.1201(3) 0.05915(9) 0.0436(8) Uani 1 1 d .
C19A C 0.7337(3) 0.4658(5) 0.23343(18) 0.0636(16) Uani 1 1 d .
H19A H 0.7576 0.5125 0.2145 0.095 Uiso 1 1 calc R
H19B H 0.7559 0.4794 0.2574 0.095 Uiso 1 1 calc R
H19C H 0.6846 0.4893 0.2347 0.095 Uiso 1 1 calc R
N20A N 0.77632(18) 0.0427(3) 0.05512(11) 0.0390(9) Uani 1 1 d .
H20A H 0.8188 0.0497 0.0640 0.047 Uiso 1 1 calc R
C21A C 0.7661(2) -0.0424(4) 0.02576(14) 0.0404(11) Uani 1 1 d .
C22A C 0.7088(2) -0.1210(4) 0.02662(15) 0.0447(12) Uani 1 1 d .
H22A H 0.6749 -0.1145 0.0456 0.054 Uiso 1 1 calc R
C23A C 0.7018(2) -0.2095(4) -0.00086(16) 0.0484(13) Uani 1 1 d .
H23A H 0.6632 -0.2617 -0.0003 0.058 Uiso 1 1 calc R
C24A C 0.7523(3) -0.2200(4) -0.02902(15) 0.0478(12) Uani 1 1 d .
H24A H 0.7481 -0.2800 -0.0471 0.057 Uiso 1 1 calc R
C25A C 0.8096(3) -0.1399(4) -0.03014(15) 0.0483(12) Uani 1 1 d .
H25A H 0.8434 -0.1458 -0.0492 0.058 Uiso 1 1 calc R
C26A C 0.8162(2) -0.0517(4) -0.00279(14) 0.0426(12) Uani 1 1 d .
H26A H 0.8544 0.0015 -0.0036 0.051 Uiso 1 1 calc R

loop_
_atom_site_aniso_label
_atom_site_aniso_U_11
_atom_site_aniso_U_22
_atom_site_aniso_U_33
_atom_site_aniso_U_23
_atom_site_aniso_U_13
_atom_site_aniso_U_12
S1 0.0218(5) 0.0451(7) 0.0634(8) -0.0024(6) -0.0005(5) -0.0019(5)
C2 0.025(2) 0.025(2) 0.061(3) 0.004(2) 0.002(2) 0.0053(18)
N3 0.0251(18) 0.031(2) 0.057(2) 0.0023(18) 0.0070(17) 0.0008(16)
C4 0.029(2) 0.033(2) 0.053(3) 0.004(2) -0.002(2) -0.0005(19)
C5 0.021(2) 0.036(3) 0.059(3) 0.007(2) 0.000(2) 0.0020(19)
N6 0.030(2) 0.034(2) 0.069(3) -0.003(2) 0.007(2) -0.0036(17)
C7 0.028(2) 0.038(3) 0.062(3) -0.005(2) 0.012(2) -0.003(2)
C8 0.050(3) 0.051(3) 0.068(3) 0.008(3) 0.003(3) -0.008(3)
C9 0.055(3) 0.047(3) 0.090(4) 0.015(3) 0.007(3) -0.014(3)
C10 0.035(3) 0.045(3) 0.107(5) -0.001(3) 0.012(3) -0.012(2)
C11 0.033(3) 0.044(3) 0.103(4) 0.001(3) 0.005(3) 0.005(2)
C12 0.039(3) 0.031(3) 0.091(4) 0.010(3) 0.002(3) -0.005(2)
C13 0.027(2) 0.035(3) 0.062(3) -0.008(2) 0.007(2) -0.002(2)
C14 0.048(3) 0.040(3) 0.065(3) 0.000(3) -0.003(3) 0.000(2)
O15 0.0245(16) 0.0453(19) 0.063(2) -0.0041(16) 0.0068(15) -0.0067(14)
C16 0.024(2) 0.030(2) 0.052(3) 0.003(2) -0.002(2) -0.0017(18)
C17 0.020(2) 0.028(2) 0.058(3) 0.005(2) 0.002(2) -0.0029(18)
O18 0.0312(17) 0.0319(17) 0.066(2) 0.0047(15) -0.0104(16) 0.0001(14)
C19 0.037(3) 0.037(3) 0.078(3) -0.001(3) 0.006(3) -0.001(2)
N20 0.0289(19) 0.036(2) 0.051(2) 0.0019(18) -0.0061(17) -0.0024(17)
C21 0.031(2) 0.025(2) 0.048(2) 0.006(2) -0.003(2) -0.0052(18)
C22 0.031(2) 0.032(2) 0.061(3) -0.004(2) -0.009(2) -0.0033(19)
C23 0.037(3) 0.040(3) 0.059(3) 0.008(2) -0.009(2) -0.008(2)
C24 0.049(3) 0.033(3) 0.052(3) 0.001(2) -0.001(2) -0.012(2)
C25 0.037(3) 0.040(3) 0.067(3) 0.002(3) -0.003(2) 0.001(2)
C26 0.039(3) 0.035(3) 0.056(3) 0.001(2) -0.009(2) -0.004(2)
S1A 0.0303(6) 0.0331(6) 0.0622(7) -0.0031(5) -0.0014(5) -0.0011(5)
C2A 0.027(2) 0.033(3) 0.073(3) -0.007(2) 0.001(2) 0.005(2)
N3A 0.037(2) 0.038(2) 0.065(3) -0.005(2) 0.001(2) -0.0022(18)
C4A 0.035(3) 0.018(2) 0.082(4) -0.002(2) -0.011(3) 0.002(2)
C5A 0.032(2) 0.028(3) 0.071(3) 0.006(2) -0.009(2) -0.0007(19)
N6A 0.040(2) 0.038(2) 0.064(3) -0.008(2) 0.006(2) 0.0003(19)
C7A 0.038(3) 0.040(3) 0.066(3) -0.008(3) 0.008(2) -0.002(2)
C8A 0.050(3) 0.048(3) 0.069(3) -0.003(3) 0.012(3) 0.005(3)
C9A 0.053(3) 0.052(3) 0.095(5) -0.001(3) 0.019(3) -0.002(3)
C10A 0.047(3) 0.044(3) 0.096(4) -0.011(3) 0.024(3) -0.009(3)
C11A 0.041(3) 0.060(4) 0.075(4) -0.011(3) 0.010(3) -0.003(3)
C12A 0.046(3) 0.046(3) 0.068(3) -0.008(3) 0.007(3) -0.001(2)
C13A 0.039(3) 0.047(3) 0.070(3) -0.007(3) -0.002(3) -0.004(2)
C14A 0.047(3) 0.055(4) 0.076(4) -0.004(3) -0.014(3) 0.001(3)
O15A 0.043(2) 0.0340(19) 0.091(3) 0.0094(18) -0.0108(19) -0.0134(17)
C16A 0.028(2) 0.034(2) 0.057(3) 0.006(2) -0.005(2) -0.0036(19)
C17A 0.028(2) 0.031(2) 0.055(3) 0.009(2) -0.004(2) -0.0008(19)
O18A 0.0260(16) 0.0417(19) 0.063(2) 0.0035(16) -0.0073(15) 0.0007(14)
C19A 0.040(3) 0.050(3) 0.100(4) -0.018(3) -0.002(3) 0.002(3)
N20A 0.0233(18) 0.037(2) 0.057(2) 0.0029(18) -0.0077(17) 0.0014(16)
C21A 0.030(2) 0.032(2) 0.060(3) 0.003(2) -0.010(2) 0.0001(19)
C22A 0.031(2) 0.035(3) 0.068(3) 0.006(3) -0.008(2) -0.001(2)
C23A 0.031(2) 0.031(3) 0.083(4) 0.005(3) -0.012(3) -0.004(2)
C24A 0.045(3) 0.030(2) 0.068(3) -0.004(2) -0.014(3) 0.002(2)
C25A 0.042(3) 0.042(3) 0.062(3) -0.002(3) -0.002(2) 0.004(2)
C26A 0.029(2) 0.035(3) 0.063(3) 0.007(2) -0.008(2) -0.002(2)

loop_
_atom_type_symbol
_atom_type_description
_atom_type_scat_dispersion_real
_atom_type_scat_dispersion_imag
_atom_type_scat_source
C C 0.0181 0.0091 'International Tables Vol C Tables 4.2.6.8 and 6.1.1.4'
H H 0.0000 0.0000 'International Tables Vol C Tables 4.2.6.8 and 6.1.1.4'
N N 0.0311 0.0180 'International Tables Vol C Tables 4.2.6.8 and 6.1.1.4'
O O 0.0492 0.0322 'International Tables Vol C Tables 4.2.6.8 and 6.1.1.4'
S S 0.3331 0.5567 'International Tables Vol C Tables 4.2.6.8 and 6.1.1.4'

loop_
_geom_angle_atom_site_label_1
_geom_angle_atom_site_label_2
_geom_angle_atom_site_label_3
_geom_angle
C2 S1 C5 92.4(2)
N6 C2 N3 121.0(4)
N6 C2 S1 127.7(4)
N3 C2 S1 111.2(3)
C4 N3 C2 115.2(4)
C4 N3 C13 123.5(4)
C2 N3 C13 120.9(4)
O15 C4 N3 122.9(4)
O15 C4 C5 122.7(4)
N3 C4 C5 114.4(4)
C4 C5 C16 112.8(4)
C4 C5 S1 106.4(3)
C16 C5 S1 112.2(3)
C4 C5 H5 108.4
C16 C5 H5 108.4
S1 C5 H5 108.4
C2 N6 C7 118.4(4)
C12 C7 C8 120.6(5)
C12 C7 N6 121.7(4)
C8 C7 N6 117.6(5)
C9 C8 C7 119.1(5)
C9 C8 H8 120.5
C7 C8 H8 120.5
C8 C9 C10 121.3(5)
C8 C9 H9 119.3
C10 C9 H9 119.3
C11 C10 C9 119.0(5)
C11 C10 H10 120.5
C9 C10 H10 120.5
C10 C11 C12 120.8(5)
C10 C11 H11 119.6
C12 C11 H11 119.6
C11 C12 C7 119.2(5)
C11 C12 H12 120.4
C7 C12 H12 120.4
N3 C13 C14 111.1(4)
N3 C13 C19 110.1(4)
C14 C13 C19 113.2(4)
N3 C13 H13 107.4
C14 C13 H13 107.4
C19 C13 H13 107.4
C13 C14 H14D 109.5
C13 C14 H14E 109.5
H14D C14 H14E 109.5
C13 C14 H14F 109.5
H14D C14 H14F 109.5
H14E C14 H14F 109.5
C5 C16 C17 112.0(4)
C5 C16 H16C 109.2
C17 C16 H16C 109.2
C5 C16 H16D 109.2
C17 C16 H16D 109.2
H16C C16 H16D 107.9
O18 C17 N20 124.9(4)
O18 C17 C16 121.2(4)
N20 C17 C16 113.8(4)
C13 C19 H19D 109.5
C13 C19 H19E 109.5
H19D C19 H19E 109.5
C13 C19 H19F 109.5
H19D C19 H19F 109.5
H19E C19 H19F 109.5
C17 N20 C21 128.9(4)
C17 N20 H20 115.5
C21 N20 H20 115.5
C26 C21 C22 119.1(4)
C26 C21 N20 116.8(4)
C22 C21 N20 124.0(4)
C23 C22 C21 120.0(4)
C23 C22 H22 120.0
C21 C22 H22 120.0
C22 C23 C24 121.1(4)
C22 C23 H23 119.4
C24 C23 H23 119.4
C23 C24 C25 118.9(5)
C23 C24 H24 120.6
C25 C24 H24 120.6
C26 C25 C24 120.1(5)
C26 C25 H25 120.0
C24 C25 H25 120.0
C21 C26 C25 120.8(4)
C21 C26 H26 119.6
C25 C26 H26 119.6
C2A S1A C5A 92.7(2)
N6A C2A N3A 121.2(5)
N6A C2A S1A 128.4(4)
N3A C2A S1A 110.3(4)
C4A N3A C2A 116.9(4)
C4A N3A C13A 122.0(4)
C2A N3A C13A 120.7(4)
O15A C4A N3A 125.7(5)
O15A C4A C5A 121.9(5)
N3A C4A C5A 112.3(4)
C4A C5A C16A 109.2(4)
C4A C5A S1A 106.3(4)
C16A C5A S1A 113.1(3)
C4A C5A H5A 109.4
C16A C5A H5A 109.4
S1A C5A H5A 109.4
C2A N6A C7A 120.5(4)
C12A C7A C8A 119.4(5)
C12A C7A N6A 123.0(5)
C8A C7A N6A 117.5(5)
C9A C8A C7A 119.9(6)
C9A C8A H8A 120.0
C7A C8A H8A 120.0
C10A C9A C8A 120.9(6)
C10A C9A H9A 119.6
C8A C9A H9A 119.6
C11A C10A C9A 119.8(5)
C11A C10A H10A 120.1
C9A C10A H10A 120.1
C10A C11A C12A 120.5(6)
C10A C11A H11A 119.7
C12A C11A H11A 119.7
C7A C12A C11A 119.2(5)
C7A C12A H12A 120.4
C11A C12A H12A 120.4
N3A C13A C19A 112.2(4)
N3A C13A C14A 109.3(4)
C19A C13A C14A 113.7(4)
N3A C13A H13A 107.1
C19A C13A H13A 107.1
C14A C13A H13A 107.1
C13A C14A H14A 109.5
C13A C14A H14B 109.5
H14A C14A H14B 109.5
C13A C14A H14C 109.5
H14A C14A H14C 109.5
H14B C14A H14C 109.5
C17A C16A C5A 113.8(4)
C17A C16A H16A 108.8
C5A C16A H16A 108.8
C17A C16A H16B 108.8
C5A C16A H16B 108.8
H16A C16A H16B 107.7
O18A C17A N20A 124.9(4)
O18A C17A C16A 121.5(4)
N20A C17A C16A 113.5(4)
C13A C19A H19A 109.5
C13A C19A H19B 109.5
H19A C19A H19B 109.5
C13A C19A H19C 109.5
H19A C19A H19C 109.5
H19B C19A H19C 109.5
C17A N20A C21A 126.1(4)
C17A N20A H20A 117.0
C21A N20A H20A 117.0
C22A C21A C26A 119.7(4)
C22A C21A N20A 120.5(4)
C26A C21A N20A 119.7(4)
C21A C22A C23A 120.2(5)
C21A C22A H22A 119.9
C23A C22A H22A 119.9
C24A C23A C22A 120.2(4)
C24A C23A H23A 119.9
C22A C23A H23A 119.9
C23A C24A C25A 119.6(5)
C23A C24A H24A 120.2
C25A C24A H24A 120.2
C26A C25A C24A 120.0(5)
C26A C25A H25A 120.0
C24A C25A H25A 120.0
C25A C26A C21A 120.3(4)
C25A C26A H26A 119.8
C21A C26A H26A 119.8

loop_
_geom_bond_atom_site_label_1
_geom_bond_atom_site_label_2
_geom_bond_distance
S1 C2 1.763(5)
S1 C5 1.823(4)
C2 N6 1.270(6)
C2 N3 1.408(5)
N3 C4 1.365(6)
N3 C13 1.492(6)
C4 O15 1.230(5)
C4 C5 1.493(6)
C5 C16 1.510(6)
C5 H5 0.9800
N6 C7 1.436(6)
C7 C12 1.384(7)
C7 C8 1.388(7)
C8 C9 1.369(7)
C8 H8 0.9300
C9 C10 1.387(8)
C9 H9 0.9300
C10 C11 1.379(8)
C10 H10 0.9300
C11 C12 1.382(7)
C11 H11 0.9300
C12 H12 0.9300
C13 C14 1.510(7)
C13 C19 1.523(6)
C13 H13 0.9800
C14 H14D 0.9600
C14 H14E 0.9600
C14 H14F 0.9600
C16 C17 1.524(6)
C16 H16C 0.9700
C16 H16D 0.9700
C17 O18 1.227(5)
C17 N20 1.350(6)
C19 H19D 0.9600
C19 H19E 0.9600
C19 H19F 0.9600
N20 C21 1.403(6)
N20 H20 0.8600
C21 C26 1.384(6)
C21 C22 1.393(6)
C22 C23 1.377(7)
C22 H22 0.9300
C23 C24 1.384(7)
C23 H23 0.9300
C24 C25 1.393(7)
C24 H24 0.9300
C25 C26 1.383(7)
C25 H25 0.9300
C26 H26 0.9300
S1A C2A 1.779(5)
S1A C5A 1.816(5)
C2A N6A 1.277(6)
C2A N3A 1.395(6)
N3A C4A 1.375(7)
N3A C13A 1.505(6)
C4A O15A 1.208(6)
C4A C5A 1.520(7)
C5A C16A 1.522(6)
C5A H5A 0.9800
N6A C7A 1.430(6)
C7A C12A 1.387(7)
C7A C8A 1.390(7)
C8A C9A 1.376(8)
C8A H8A 0.9300
C9A C10A 1.371(9)
C9A H9A 0.9300
C10A C11A 1.364(8)
C10A H10A 0.9300
C11A C12A 1.405(7)
C11A H11A 0.9300
C12A H12A 0.9300
C13A C19A 1.508(7)
C13A C14A 1.510(7)
C13A H13A 0.9800
C14A H14A 0.9600
C14A H14B 0.9600
C14A H14C 0.9600
C16A C17A 1.519(6)
C16A H16A 0.9700
C16A H16B 0.9700
C17A O18A 1.239(5)
C17A N20A 1.346(6)
C19A H19A 0.9600
C19A H19B 0.9600
C19A H19C 0.9600
N20A C21A 1.421(6)
N20A H20A 0.8600
C21A C22A 1.387(6)
C21A C26A 1.386(7)
C22A C23A 1.393(7)
C22A H22A 0.9300
C23A C24A 1.383(7)
C23A H23A 0.9300
C24A C25A 1.397(7)
C24A H24A 0.9300
C25A C26A 1.386(7)
C25A H25A 0.9300
C26A H26A 0.9300

loop_
_geom_torsion_atom_site_label_1
_geom_torsion_atom_site_label_2
_geom_torsion_atom_site_label_3
_geom_torsion_atom_site_label_4
_geom_torsion
C5 S1 C2 N6 -176.1(4)
C5 S1 C2 N3 2.9(3)
N6 C2 N3 C4 172.9(4)
S1 C2 N3 C4 -6.1(5)
N6 C2 N3 C13 -0.5(6)
S1 C2 N3 C13 -179.5(3)
C2 N3 C4 O15 -172.1(4)
C13 N3 C4 O15 1.1(7)
C2 N3 C4 C5 6.8(5)
C13 N3 C4 C5 -179.9(4)
O15 C4 C5 C16 51.2(6)
N3 C4 C5 C16 -127.7(4)
O15 C4 C5 S1 174.7(4)
N3 C4 C5 S1 -4.2(5)
C2 S1 C5 C4 0.6(3)
C2 S1 C5 C16 124.4(3)
N3 C2 N6 C7 -177.9(4)
S1 C2 N6 C7 1.0(6)
C2 N6 C7 C12 -72.6(6)
C2 N6 C7 C8 111.2(5)
C12 C7 C8 C9 1.0(8)
N6 C7 C8 C9 177.3(5)
C7 C8 C9 C10 -0.9(9)
C8 C9 C10 C11 0.5(9)
C9 C10 C11 C12 -0.1(9)
C10 C11 C12 C7 0.2(9)
C8 C7 C12 C11 -0.6(8)
N6 C7 C12 C11 -176.8(5)
C4 N3 C13 C14 -63.4(5)
C2 N3 C13 C14 109.5(4)
C4 N3 C13 C19 62.9(5)
C2 N3 C13 C19 -124.3(4)
C4 C5 C16 C17 -166.4(4)
S1 C5 C16 C17 73.5(4)
C5 C16 C17 O18 6.2(6)
C5 C16 C17 N20 -174.4(4)
O18 C17 N20 C21 0.0(7)
C16 C17 N20 C21 -179.4(4)
C17 N20 C21 C26 169.5(4)
C17 N20 C21 C22 -13.4(7)
C26 C21 C22 C23 0.9(7)
N20 C21 C22 C23 -176.2(4)
C21 C22 C23 C24 -0.7(7)
C22 C23 C24 C25 0.4(7)
C23 C24 C25 C26 -0.2(7)
C22 C21 C26 C25 -0.8(7)
N20 C21 C26 C25 176.5(4)
C24 C25 C26 C21 0.4(7)
C5A S1A C2A N6A -173.4(5)
C5A S1A C2A N3A 3.8(3)
N6A C2A N3A C4A -178.9(4)
S1A C2A N3A C4A 3.7(5)
N6A C2A N3A C13A 8.0(7)
S1A C2A N3A C13A -169.4(3)
C2A N3A C4A O15A 173.1(4)
C13A N3A C4A O15A -13.9(7)
C2A N3A C4A C5A -11.2(6)
C13A N3A C4A C5A 161.8(4)
O15A C4A C5A C16A 66.5(6)
N3A C4A C5A C16A -109.3(4)
O15A C4A C5A S1A -171.2(4)
N3A C4A C5A S1A 13.0(5)
C2A S1A C5A C4A -9.2(3)
C2A S1A C5A C16A 110.6(4)
N3A C2A N6A C7A -175.4(4)
S1A C2A N6A C7A 1.5(7)
C2A N6A C7A C12A -53.7(7)
C2A N6A C7A C8A 129.6(5)
C12A C7A C8A C9A 5.3(8)
N6A C7A C8A C9A -177.9(5)
C7A C8A C9A C10A -3.1(8)
C8A C9A C10A C11A -0.7(9)
C9A C10A C11A C12A 2.1(8)
C8A C7A C12A C11A -3.9(8)
N6A C7A C12A C11A 179.5(5)
C10A C11A C12A C7A 0.2(8)
C4A N3A C13A C19A 72.2(6)
C2A N3A C13A C19A -115.0(5)
C4A N3A C13A C14A -54.8(6)
C2A N3A C13A C14A 118.0(5)
C4A C5A C16A C17A -176.8(4)
S1A C5A C16A C17A 65.1(5)
C5A C16A C17A O18A -5.0(6)
C5A C16A C17A N20A 176.9(4)
O18A C17A N20A C21A -5.0(7)
C16A C17A N20A C21A 173.0(4)
C17A N20A C21A C22A -45.6(6)
C17A N20A C21A C26A 138.3(5)
C26A C21A C22A C23A 0.6(7)
N20A C21A C22A C23A -175.6(4)
C21A C22A C23A C24A 0.4(7)
C22A C23A C24A C25A -1.1(7)
C23A C24A C25A C26A 0.9(7)
C24A C25A C26A C21A 0.0(7)
C22A C21A C26A C25A -0.8(7)
N20A C21A C26A C25A 175.4(4)
